data_9008326
loop_
_publ_author_name
'Pearson, W. B.'

_publ_section_title
;
 The Cu2Sb and related structures
;
_journal_name_full 'Zeitschrift fur Kristallographie'
_journal_page_first 23
_journal_page_last 39
_journal_volume 171
_journal_year 1985
_chemical_formula_structural FeLiAs
_chemical_formula_sum 'As Fe Li'
_space_group_IT_number 129
_symmetry_space_group_name_Hall 'P 4ab 2ab -1ab'
_symmetry_space_group_name_H-M 'P 4/n m m :1'
_cell_angle_alpha 90
_cell_angle_beta 90
_cell_angle_gamma 90
_cell_length_a 3.776
_cell_length_b 3.776
_cell_length_c 6.349
_cell_formula_units_Z 2
_cell_volume 90.525
_database_code_amcsd 0010884
_exptl_crystal_density_diffrn 5.052
_cod_original_sg_symbol_H-M 'P 4/n m m'
_cod_original_formula_sum 'Fe Li As'
_cod_database_code 9008326
_amcsd_formula_title FeLiAs

loop_
_space_group_symop_operation_xyz
x,y,z
1/2-y,1/2-x,z
y,x,-z
y,-x,-z
1/2-y,1/2+x,z
x,-y,z
1/2-x,1/2+y,-z
1/2+x,1/2+y,-z
-x,-y,z
1/2+y,1/2+x,z
-y,-x,-z
-y,x,-z
1/2+y,1/2-x,z
-x,y,z
1/2+x,1/2-y,-z
1/2-x,1/2-y,-z

loop_
_atom_site_label
_atom_site_fract_x
_atom_site_fract_y
_atom_site_fract_z
Fe 0.00000 0.00000 0.00000
Li 0.50000 0.00000 0.76000
As 0.50000 0.00000 0.24000

loop_
_cod_related_entry_id
_cod_related_entry_database
_cod_related_entry_code
1 AMCSD 0010884
